data_2009665
loop_
_publ_author_name
'Nora Veldman'
'Anthony L. Spek'
'Frans J. Hoogesteger'
'Jan W. Zwikker'
'Leonardus W. Jenneskens'

_publ_section_title
;
 Low-temperature structure of bicyclohexylidene, C~12~H~20~
;
_journal_issue 5
_journal_name_full 'Acta Crystallographica Section C'
_journal_page_first 742
_journal_page_last 744
_journal_paper_doi 10.1107/S0108270193012041
_journal_volume 50
_journal_year 1994
_chemical_formula_moiety 'C12 H20'
_chemical_formula_sum 'C12 H20'
_chemical_formula_weight 164.29
_chemical_melting_point 348
_chemical_name_common bicyclohexylidene
_chemical_name_systematic
;
bicyclohexylidene
;
_space_group_IT_number 2
_symmetry_cell_setting triclinic
_symmetry_space_group_name_Hall '-P 1'
_symmetry_space_group_name_H-M 'P -1'
_cell_angle_alpha 71.831(14)
_cell_angle_beta 77.530(13)
_cell_angle_gamma 74.985(9)
_cell_formula_units_Z 1
_cell_length_a 5.2346(6)
_cell_length_b 6.1700(7)
_cell_length_c 8.3346(17)
_cell_measurement_reflns_used 24
_cell_measurement_temperature 150
_cell_measurement_theta_max 16.7
_cell_measurement_theta_min 8.8
_cell_volume 244.34(7)
_computing_cell_refinement 'SET4 (de Boer & Duisenberg, 1984)'
_computing_data_collection 'Locally modified CAD4-Version 5 software'
_computing_data_reduction 'HELENA (Spek, 1993)'
_computing_molecular_graphics 'PLATON93 (Spek, 1990)'
_computing_publication_material 'PLATON93 (Spek, 1990)'
_computing_structure_refinement 'SHELX76 (Sheldrick, 1976)'
_computing_structure_solution
;
SIR92 (Altomare, Cascarano, Giacovazzo & Guagliardi, 1993)
;
_diffrn_ambient_temperature 150
_diffrn_measurement_device 'Enraf Nonius CAD4-Turbo'
_diffrn_measurement_method \w/2\q
_diffrn_radiation_monochromator graphite
_diffrn_radiation_source 'Enraf Nonius rotating anode'
_diffrn_radiation_type 'Mo K\a'
_diffrn_radiation_wavelength 0.71073
_diffrn_reflns_av_R_equivalents 0.065
_diffrn_reflns_av_sigmaI/netI 0.02
_diffrn_reflns_limit_h_max 6
_diffrn_reflns_limit_h_min -6
_diffrn_reflns_limit_k_max 7
_diffrn_reflns_limit_k_min -7
_diffrn_reflns_limit_l_max 10
_diffrn_reflns_limit_l_min -10
_diffrn_reflns_number 2453
_diffrn_reflns_reduction_process
;
 ?
;
_diffrn_reflns_theta_max 27.5
_diffrn_reflns_theta_min 2.6
_diffrn_standards_decay_% 0
_diffrn_standards_interval_time 60
_diffrn_standards_number 3
_exptl_absorpt_coefficient_mu 0.06
_exptl_crystal_colour colourless
_exptl_crystal_density_diffrn 1.117
_exptl_crystal_description 'Transparent needle shaped'
_exptl_crystal_F_000 92
_exptl_crystal_size_max 0.75
_exptl_crystal_size_mid 0.12
_exptl_crystal_size_min 0.05
_refine_diff_density_max 0.42
_refine_diff_density_min -0.22
_refine_ls_goodness_of_fit_obs 0.24
_refine_ls_hydrogen_treatment refxyz
_refine_ls_matrix_type full
_refine_ls_number_parameters 86
_refine_ls_number_reflns 793
_refine_ls_R_factor_obs 0.050
_refine_ls_shift/esd_max 0.042
_refine_ls_shift/esd_mean 0.0079
_refine_ls_structure_factor_coef F
_refine_ls_weighting_details 'w = 1/[\s^2^(F)+(0.03F)^2^]'
_refine_ls_weighting_scheme calc
_refine_ls_wR_factor_obs 0.064
_reflns_number_observed 793
_reflns_number_total 1106
_reflns_observed_criterion '> 2.5\s(I)'
_cod_data_source_file ab1118.cif
_cod_data_source_block S810C
_cod_depositor_comments
;
The following automatic conversions were performed:
'_symmetry_cell_setting' value 'Triclinic' changed to 'triclinic'
according to '/home/saulius/struct/CIF-dictionaries/cif_core.dic'
dictionary named 'cif_core.dic' version 2.4.1 from 2010-06-29.

Automatic conversion script
Id: cif_fix_enum 1527 2010-12-29 10:47:43Z saulius 

The following automatic conversions were performed:

'_symmetry_cell_setting' value 'Triclinic' changed to 'triclinic'
according to /home/saulius/struct/CIF-dictionaries/cif_core.dic
dictionary named 'cif_core.dic' version 2.4.1 from 2010-06-29.

Automatic conversion script
Id: cif_fix_values 1715 2011-07-08 13:25:40Z adriana 

The following automatic conversions were performed:

'_refine_ls_weighting_scheme' value '1/[\s^2^(F)+(0.03F)^2^]' was
changed to 'calc'. New tag '_refine_ls_weighting_details' was
created. The value of the new tag was set to 'w =
1/[\s^2^(F)+(0.03F)^2^]'.

Automatic conversion script
Id: cif_fix_values 3143 2015-03-26 13:38:13Z robertas 
;
_cod_original_sg_symbol_H-M 'P -1      '
_cod_database_code 2009665

loop_
_symmetry_equiv_pos_as_xyz
X,Y,Z
-X,-Y,-Z

loop_
_atom_site_aniso_label
_atom_site_aniso_U_11
_atom_site_aniso_U_22
_atom_site_aniso_U_33
_atom_site_aniso_U_12
_atom_site_aniso_U_13
_atom_site_aniso_U_23
C1 0.0129(8) 0.0167(8) 0.0256(8) -0.0025(6) -0.0030(6) -0.0077(6)
C2 0.0232(9) 0.0160(8) 0.0256(9) -0.0026(7) -0.0070(7) -0.0043(7)
C3 0.0202(9) 0.0193(9) 0.0257(9) -0.0007(7) -0.0050(7) -0.0034(7)
C4 0.0222(9) 0.0245(9) 0.0229(8) -0.0036(7) -0.0078(7) -0.0021(7)
C5 0.0242(9) 0.0219(9) 0.0228(8) -0.0052(7) -0.0061(7) -0.0072(7)
C6 0.0203(9) 0.0207(9) 0.0231(8) -0.0018(7) -0.0041(7) -0.0078(7)

loop_
_atom_site_label
_atom_site_fract_x
_atom_site_fract_y
_atom_site_fract_z
_atom_site_U_iso_or_equiv
_atom_site_thermal_displace_type
_atom_site_occupancy
C1 0.9702(3) 0.5502(3) 0.4208(2) 0.0180(5) Uani 1
C2 0.8563(3) 0.8074(3) 0.3517(2) 0.0217(5) Uani 1
C3 0.5969(3) 0.8486(3) 0.2798(2) 0.0228(5) Uani 1
C4 0.6378(3) 0.7215(3) 0.1439(2) 0.0238(5) Uani 1
C5 0.7469(3) 0.4621(3) 0.2152(2) 0.0222(5) Uani 1
C6 1.0051(3) 0.4211(3) 0.2878(2) 0.0213(5) Uani 1
H21 0.827(4) 0.887(4) 0.436(2) 0.0289(17) Uiso 1
H22 0.993(4) 0.876(3) 0.252(3) 0.0289(17) Uiso 1
H31 0.530(4) 1.018(4) 0.231(2) 0.0289(17) Uiso 1
H32 0.455(4) 0.793(3) 0.371(2) 0.0289(17) Uiso 1
H41 0.467(4) 0.745(3) 0.099(2) 0.0289(17) Uiso 1
H42 0.769(4) 0.784(3) 0.043(2) 0.0289(17) Uiso 1
H51 0.782(4) 0.379(3) 0.124(3) 0.0289(17) Uiso 1
H52 0.608(4) 0.397(3) 0.308(2) 0.0289(17) Uiso 1
H61 1.068(4) 0.253(4) 0.332(2) 0.0289(17) Uiso 1
H62 1.136(4) 0.475(3) 0.191(2) 0.0289(17) Uiso 1

loop_
_atom_type_symbol
_atom_type_scat_dispersion_real
_atom_type_scat_dispersion_imag
_atom_type_scat_source
H 0 0 'Cromer & Mann (1968)'
C 0.002 0.002 'Cromer & Mann (1968)'

loop_
_geom_angle_atom_site_label_1
_geom_angle_atom_site_label_2
_geom_angle_atom_site_label_3
_geom_angle_site_symmetry_1
_geom_angle
_geom_angle_publ_flag
C2 C1 C6 . 111.04(13) yes
C1 C1 C2 2_766 124.55(16) yes
C1 C1 C6 2_766 124.40(17) yes
C1 C2 C3 . 111.88(15) yes
C2 C3 C4 . 111.17(14) yes
C3 C4 C5 . 110.42(13) yes
C4 C5 C6 . 111.08(14) yes
C1 C6 C5 . 112.27(14) yes
C1 C2 H21 . 111.2(13) no
C1 C2 H22 . 108.0(11) no
C3 C2 H21 . 110.0(14) no
C3 C2 H22 . 107.0(13) no
H21 C2 H22 . 108.6(17) no
C2 C3 H31 . 110.4(13) no
C2 C3 H32 . 110.8(11) no
C4 C3 H31 . 109.7(10) no
C4 C3 H32 . 108.2(11) no
H31 C3 H32 . 106.5(16) no
C3 C4 H41 . 111.2(10) no
C3 C4 H42 . 110.8(11) no
C5 C4 H41 . 109.9(11) no
C5 C4 H42 . 108.1(11) no
H41 C4 H42 . 106.3(15) no
C4 C5 H51 . 110.5(12) no
C4 C5 H52 . 108.0(11) no
C6 C5 H51 . 109.3(13) no
C6 C5 H52 . 109.5(11) no
H51 C5 H52 . 108.3(16) no
C1 C6 H61 . 112.4(10) no
C1 C6 H62 . 110.7(11) no
C5 C6 H61 . 108.4(13) no
C5 C6 H62 . 105.9(12) no
H61 C6 H62 . 106.9(16) no

loop_
_geom_bond_atom_site_label_1
_geom_bond_atom_site_label_2
_geom_bond_site_symmetry_1
_geom_bond_site_symmetry_2
_geom_bond_distance
_geom_bond_publ_flag
C1 C2 . . 1.514(3) yes
C1 C6 . . 1.511(2) yes
C1 C1 . 2_766 1.339(2) yes
C2 C3 . . 1.531(2) yes
C3 C4 . . 1.519(2) yes
C4 C5 . . 1.523(3) yes
C5 C6 . . 1.529(2) yes
C2 H21 . . 0.94(2) no
C2 H22 . . 1.03(2) no
C3 H31 . . 0.99(2) no
C3 H32 . . 0.986(19) no
C4 H41 . . 1.00(2) no
C4 H42 . . 1.007(18) no
C5 H51 . . 1.00(2) no
C5 H52 . . 1.001(19) no
C6 H61 . . 0.98(2) no
C6 H62 . . 0.971(18) no

loop_
_geom_torsion_atom_site_label_1
_geom_torsion_atom_site_label_2
_geom_torsion_atom_site_label_3
_geom_torsion_atom_site_label_4
_geom_torsion_site_symmetry_1
_geom_torsion_site_symmetry_3
_geom_torsion_site_symmetry_4
_geom_torsion
_geom_torsion_publ_flag
C6 C1 C2 C3 . . . 54.01(18) no
C1 C1 C2 C3 2_766 . . -125.40(18) no
C2 C1 C6 C5 . . . -53.94(18) no
C1 C1 C6 C5 2_766 . . 125.47(18) no
C2 C1 C1 C2 . 2_766 2_766 180.0(6) no
C2 C1 C1 C6 . 2_766 2_766 -0.7(3) no
C6 C1 C1 C2 . 2_766 2_766 0.7(3) no
C6 C1 C1 C6 . 2_766 2_766 180.000(10) no
C1 C2 C3 C4 . . . -55.73(18) no
C2 C3 C4 C5 . . . 56.21(18) no
C3 C4 C5 C6 . . . -55.88(17) no
C4 C5 C6 C1 . . . 55.26(18) no
